data_7229705
loop_
_publ_author_name
'Fuentes Pineda, Rosinda'
'Troughton, Joel'
'Planells, Miquel'
'Sanchez-Molina Santos, Irene'
'Muhith, Farmin'
'Nichol, Gary S.'
'Haque, Saif'
'Watson, Trystan'
'Robertson, Neil'

_publ_section_title
;
 Effect of alkyl chain length on the properties of triphenylamine-based
 hole transport materials and their performance in perovskite solar cells.
;
_journal_issue 2
_journal_name_full 'Physical chemistry chemical physics : PCCP'
_journal_page_first 1252
_journal_page_last 1260
_journal_paper_doi 10.1039/c7cp07682g
_journal_volume 20
_journal_year 2018
_chemical_formula_moiety 'C48 H44 N2 O4'
_chemical_formula_sum 'C48 H44 N2 O4'
_chemical_formula_weight 712.85
_chemical_name_systematic EtO-DATPA
_space_group_crystal_system monoclinic
_space_group_IT_number 14
_space_group_name_Hall '-P 2yn'
_space_group_name_H-M_alt 'P 1 21/n 1'
_symmetry_space_group_name_Hall '-P 2yn'
_symmetry_space_group_name_H-M 'P 1 21/n 1'
_atom_sites_solution_hydrogens difmap
_atom_sites_solution_primary direct
_atom_sites_solution_secondary difmap
_audit_creation_date 2015-06-25
_audit_creation_method
;
Olex2 1.2-beta
(compiled 2015.01.26 svn.r3150 for OlexSys, GUI svn.r4998)
;
_audit_update_record
;
2017-09-14 deposited with the CCDC.
2017-12-11 downloaded from the CCDC.
;
_cell_angle_alpha 90
_cell_angle_beta 100.468(3)
_cell_angle_gamma 90
_cell_formula_units_Z 2
_cell_length_a 9.8398(3)
_cell_length_b 18.2197(5)
_cell_length_c 10.8932(3)
_cell_measurement_reflns_used 14665
_cell_measurement_temperature 120.0
_cell_measurement_theta_max 29.5670
_cell_measurement_theta_min 3.4040
_cell_volume 1920.41(10)
_computing_cell_refinement
;
CrysAlisPro, Agilent Technologies,
Version 1.171.37.35e (release 07-10-2014 CrysAlis171 .NET)
(compiled Oct  7 2014,17:20:27)
;
_computing_data_collection
;
CrysAlisPro, Agilent Technologies,
Version 1.171.37.35e (release 07-10-2014 CrysAlis171 .NET)
(compiled Oct  7 2014,17:20:27)
;
_computing_data_reduction
;
CrysAlisPro, Agilent Technologies,
Version 1.171.37.35e (release 07-10-2014 CrysAlis171 .NET)
(compiled Oct  7 2014,17:20:27)
;
_computing_molecular_graphics 'Olex2 (Dolomanov et al., 2009)'
_computing_publication_material 'Olex2 (Dolomanov et al., 2009)'
_computing_structure_refinement 'ShelXL (Sheldrick, 2008)'
_computing_structure_solution 'ShelXS (Sheldrick, 2008)'
_diffrn_ambient_environment N~2~
_diffrn_ambient_temperature 120.0
_diffrn_detector 'CCD plate'
_diffrn_detector_area_resol_mean 5.1574
_diffrn_detector_type Atlas
_diffrn_measured_fraction_theta_full 0.997
_diffrn_measured_fraction_theta_max 0.915
_diffrn_measurement_details
;
#__ type_ start__ end____ width___ exp.time_
  1 omega  -12.00   83.00   0.5000   30.0000
omega____ theta____ kappa____ phi______ frames
    -       10.8372   38.0000    0.0000 190

#__ type_ start__ end____ width___ exp.time_
  2 omega  -20.00   51.00   0.5000   30.0000
omega____ theta____ kappa____ phi______ frames
    -       10.8372  -99.0000   60.0000 142

#__ type_ start__ end____ width___ exp.time_
  3 omega  -20.00   51.00   0.5000   30.0000
omega____ theta____ kappa____ phi______ frames
    -       10.8372  -99.0000 -120.0000 142

#__ type_ start__ end____ width___ exp.time_
  4 omega  -21.00   85.00   0.5000   30.0000
omega____ theta____ kappa____ phi______ frames
    -       10.8372   77.0000  120.0000 212

#__ type_ start__ end____ width___ exp.time_
  5 omega  -62.00   33.00   0.5000   30.0000
omega____ theta____ kappa____ phi______ frames
    -       10.8372  -38.0000 -180.0000 190

#__ type_ start__ end____ width___ exp.time_
  6 omega  -20.00   51.00   0.5000   30.0000
omega____ theta____ kappa____ phi______ frames
    -       10.8372  -99.0000  -30.0000 142

#__ type_ start__ end____ width___ exp.time_
  7 omega  -20.00    5.00   0.5000   30.0000
omega____ theta____ kappa____ phi______ frames
    -       10.8372  -99.0000 -180.0000 50

#__ type_ start__ end____ width___ exp.time_
  8 omega  -12.00   83.00   0.5000   30.0000
omega____ theta____ kappa____ phi______ frames
    -       10.8372   38.0000 -120.0000 190
;
_diffrn_measurement_device 'four-circle diffractometer'
_diffrn_measurement_device_type 'Rigaku Oxford Diffraction SuperNova'
_diffrn_measurement_method '\w scans'
_diffrn_orient_matrix_UB_11 0.0608538000
_diffrn_orient_matrix_UB_12 -0.0069606000
_diffrn_orient_matrix_UB_13 -0.0243597000
_diffrn_orient_matrix_UB_21 -0.0404582000
_diffrn_orient_matrix_UB_22 -0.0052131000
_diffrn_orient_matrix_UB_23 -0.0602441000
_diffrn_orient_matrix_UB_31 0.0056322000
_diffrn_orient_matrix_UB_32 0.0379551000
_diffrn_orient_matrix_UB_33 -0.0127276000
_diffrn_radiation_monochromator mirror
_diffrn_radiation_probe x-ray
_diffrn_radiation_type MoK\a
_diffrn_radiation_wavelength 0.71073
_diffrn_reflns_av_R_equivalents 0.0308
_diffrn_reflns_av_unetI/netI 0.0190
_diffrn_reflns_Laue_measured_fraction_full 0.997
_diffrn_reflns_Laue_measured_fraction_max 0.915
_diffrn_reflns_limit_h_max 13
_diffrn_reflns_limit_h_min -13
_diffrn_reflns_limit_k_max 24
_diffrn_reflns_limit_k_min -25
_diffrn_reflns_limit_l_max 15
_diffrn_reflns_limit_l_min -15
_diffrn_reflns_number 34735
_diffrn_reflns_point_group_measured_fraction_full 0.997
_diffrn_reflns_point_group_measured_fraction_max 0.915
_diffrn_reflns_theta_full 25.242
_diffrn_reflns_theta_max 29.756
_diffrn_reflns_theta_min 3.071
_diffrn_source 'SuperNova (Mo) X-ray Source'
_diffrn_source_current 0.8
_diffrn_source_voltage 50
_exptl_absorpt_coefficient_mu 0.078
_exptl_absorpt_correction_T_max 1.00000
_exptl_absorpt_correction_T_min 0.92613
_exptl_absorpt_correction_type multi-scan
_exptl_absorpt_process_details
;
CrysAlisPro, Agilent Technologies,
Version 1.171.37.35e (release 07-10-2014 CrysAlis171 .NET)
(compiled Oct  7 2014,17:20:27)
Empirical absorption correction using spherical harmonics,
 implemented in SCALE3 ABSPACK scaling algorithm.
Empirical absorption correction using spherical harmonics,
 implemented in SCALE3 ABSPACK scaling algorithm.
;
_exptl_crystal_colour yellow
_exptl_crystal_colour_primary yellow
_exptl_crystal_density_diffrn 1.233
_exptl_crystal_description block
_exptl_crystal_F_000 756
_exptl_crystal_recrystallization_method 'The material was recrystallised from benzene by slow evaporation'
_exptl_crystal_size_max 0.2412
_exptl_crystal_size_mid 0.1591
_exptl_crystal_size_min 0.1398
_refine_diff_density_max 0.249
_refine_diff_density_min -0.216
_refine_diff_density_rms 0.038
_refine_ls_extinction_method none
_refine_ls_goodness_of_fit_ref 1.080
_refine_ls_hydrogen_treatment refall
_refine_ls_matrix_type full
_refine_ls_number_parameters 332
_refine_ls_number_reflns 5021
_refine_ls_number_restraints 0
_refine_ls_restrained_S_all 1.080
_refine_ls_R_factor_all 0.0540
_refine_ls_R_factor_gt 0.0475
_refine_ls_shift/su_max 0.000
_refine_ls_shift/su_mean 0.000
_refine_ls_structure_factor_coef Fsqd
_refine_ls_weighting_details 'w=1/[\s^2^(Fo^2^)+(0.0482P)^2^+0.7761P] where P=(Fo^2^+2Fc^2^)/3'
_refine_ls_weighting_scheme calc
_refine_ls_wR_factor_gt 0.1174
_refine_ls_wR_factor_ref 0.1211
_reflns_Friedel_coverage 0.000
_reflns_number_gt 4479
_reflns_number_total 5021
_reflns_threshold_expression 'I > 2\s(I)'
_cod_data_source_file c7cp07682g2.cif
_cod_data_source_block nr15006
_cod_depositor_comments 'Adding full bibliography for 7229705--7229708.cif.'
_cod_database_code 7229705
_chemical_oxdiff_formula 'C48 H44 N2 O4'
_chemical_oxdiff_usercomment '@ 120 K EtO-DATPA'
_shelx_space_group_comment
;
The symmetry employed for this shelxl refinement is uniquely defined
by the following loop, which should always be used as a source of
symmetry information in preference to the above space-group names.
They are only intended as comments.
;
_reflns_odcompleteness_completeness 99.75
_reflns_odcompleteness_iscentric 1
_reflns_odcompleteness_theta 26.32
_olex2_refinement_description
;
;
_shelx_shelxl_version_number 2014/7
_olex2_date_sample_data_collection 2015-06-24
_olex2_date_sample_submission 2015-06-01
_olex2_diffrn_ambient_temperature_device 'Oxford Cryosystems Cryostream 700+'
_olex2_exptl_crystal_mounting_method 'The crystal was mounted on a MITIGEN holder in Paratone oil'
_olex2_submission_original_sample_id EtO-DATPA
_olex2_submission_special_instructions 'No special instructions were received'

loop_
_space_group_symop_operation_xyz
'x, y, z'
'-x+1/2, y+1/2, -z+1/2'
'-x, -y, -z'
'x-1/2, -y-1/2, z-1/2'

loop_
_atom_site_label
_atom_site_type_symbol
_atom_site_fract_x
_atom_site_fract_y
_atom_site_fract_z
_atom_site_U_iso_or_equiv
_atom_site_adp_type
_atom_site_occupancy
_atom_site_site_symmetry_order
_atom_site_calc_flag
O14 O 0.15125(10) 0.35527(5) 0.57878(9) 0.0336(2) Uani 1 1 d
O15 O 0.87678(10) 0.00886(5) 0.61089(9) 0.0322(2) Uani 1 1 d
N7 N 0.65404(11) 0.28052(6) 0.44169(11) 0.0300(2) Uani 1 1 d
C1 C 0.27452(13) 0.34252(7) 0.54084(12) 0.0282(3) Uani 1 1 d
H6 H 0.2331(18) 0.2324(9) 0.5284(15) 0.037(4) Uiso 1 1 d
H2 H 0.3538(17) 0.4468(9) 0.5421(15) 0.036(4) Uiso 1 1 d
C2 C 0.37146(14) 0.39581(7) 0.52649(13) 0.0306(3) Uani 1 1 d
H3 H 0.5655(17) 0.4126(9) 0.4864(15) 0.036(4) Uiso 1 1 d
C3 C 0.49593(14) 0.37486(7) 0.49273(13) 0.0299(3) Uani 1 1 d
C4 C 0.52410(13) 0.30177(7) 0.47036(12) 0.0270(3) Uani 1 1 d
H5 H 0.4426(18) 0.1981(10) 0.4668(16) 0.039(4) Uiso 1 1 d
C5 C 0.42408(14) 0.24925(8) 0.48138(14) 0.0319(3) Uani 1 1 d
C6 C 0.30131(14) 0.26936(8) 0.51706(14) 0.0330(3) Uani 1 1 d
C8 C 0.71418(13) 0.21248(7) 0.48871(12) 0.0268(3) Uani 1 1 d
H9 H 0.7642(17) 0.1765(9) 0.3251(16) 0.035(4) Uiso 1 1 d
H13 H 0.6822(17) 0.2251(9) 0.6665(15) 0.034(4) Uiso 1 1 d
C9 C 0.76797(14) 0.16443(7) 0.41021(12) 0.0297(3) Uani 1 1 d
H10 H 0.8603(18) 0.0642(9) 0.4000(16) 0.038(4) Uiso 1 1 d
C10 C 0.82401(14) 0.09785(7) 0.45447(13) 0.0304(3) Uani 1 1 d
C11 C 0.82344(13) 0.07713(7) 0.57732(12) 0.0273(3) Uani 1 1 d
H12 H 0.7753(17) 0.1123(9) 0.7443(16) 0.036(4) Uiso 1 1 d
C12 C 0.77166(13) 0.12483(7) 0.65684(12) 0.0284(3) Uani 1 1 d
C13 C 0.71862(13) 0.19274(7) 0.61266(12) 0.0283(3) Uani 1 1 d
C16 C 0.83215(16) -0.02607(8) 0.71440(14) 0.0340(3) Uani 1 1 d
H16A H 0.7355(18) -0.0112(9) 0.7175(15) 0.037(4) Uiso 1 1 d
H16B H 0.8919(18) -0.0084(9) 0.7923(17) 0.038(4) Uiso 1 1 d
H26A H 0.943(2) -0.1217(11) 0.7013(19) 0.055(5) Uiso 1 1 d
H26B H 0.813(2) -0.1350(11) 0.7670(19) 0.052(5) Uiso 1 1 d
C17 C 0.12030(16) 0.42843(8) 0.61212(15) 0.0360(3) Uani 1 1 d
H17A H 0.1964(19) 0.4466(10) 0.6764(17) 0.043(5) Uiso 1 1 d
H27A H -0.090(2) 0.4068(10) 0.5961(18) 0.049(5) Uiso 1 1 d
H17B H 0.1135(19) 0.4609(10) 0.5366(18) 0.048(5) Uiso 1 1 d
H27B H -0.041(2) 0.4778(11) 0.6856(19) 0.058(6) Uiso 1 1 d
H27C H -0.007(2) 0.3927(11) 0.734(2) 0.057(6) Uiso 1 1 d
C18 C 0.71716(13) 0.32138(7) 0.35779(12) 0.0272(3) Uani 1 1 d
C19 C 0.63759(13) 0.35932(7) 0.25841(13) 0.0297(3) Uani 1 1 d
H20 H 0.6450(16) 0.4241(9) 0.1067(15) 0.028(4) Uiso 1 1 d
H19 H 0.5371(17) 0.3563(8) 0.2467(14) 0.030(4) Uiso 1 1 d
C20 C 0.70012(14) 0.39948(7) 0.17617(12) 0.0286(3) Uani 1 1 d
C21 C 0.84447(13) 0.40195(7) 0.19024(12) 0.0267(3) Uani 1 1 d
C22 C 0.92381(13) 0.36313(7) 0.28955(13) 0.0282(3) Uani 1 1 d
H22 H 1.0228(16) 0.3642(8) 0.2997(14) 0.029(4) Uiso 1 1 d
H23 H 0.9170(16) 0.2981(9) 0.4419(15) 0.031(4) Uiso 1 1 d
C23 C 0.86131(13) 0.32369(7) 0.37223(12) 0.0280(3) Uani 1 1 d
C24 C 0.91003(13) 0.44300(7) 0.10601(12) 0.0285(3) Uani 1 1 d
C25 C 0.96741(13) 0.47904(7) 0.03815(12) 0.0276(3) Uani 1 1 d
C26 C 0.84621(19) -0.10770(8) 0.69907(16) 0.0398(3) Uani 1 1 d
H26C H 0.790(2) -0.1231(10) 0.620(2) 0.052(5) Uiso 1 1 d
C27 C -0.01414(17) 0.42538(10) 0.65898(16) 0.0431(4) Uani 1 1 d

loop_
_atom_site_aniso_label
_atom_site_aniso_U_11
_atom_site_aniso_U_22
_atom_site_aniso_U_33
_atom_site_aniso_U_23
_atom_site_aniso_U_13
_atom_site_aniso_U_12
O14 0.0277(5) 0.0357(5) 0.0390(5) -0.0027(4) 0.0107(4) 0.0032(4)
O15 0.0331(5) 0.0284(5) 0.0369(5) 0.0062(4) 0.0111(4) 0.0033(4)
N7 0.0269(5) 0.0302(5) 0.0350(6) 0.0097(5) 0.0110(4) 0.0032(4)
C1 0.0257(6) 0.0328(6) 0.0265(6) 0.0008(5) 0.0055(5) 0.0028(5)
C2 0.0348(7) 0.0271(6) 0.0305(6) -0.0006(5) 0.0076(5) 0.0019(5)
C3 0.0309(6) 0.0289(6) 0.0309(6) 0.0028(5) 0.0084(5) -0.0032(5)
C4 0.0253(6) 0.0296(6) 0.0267(6) 0.0039(5) 0.0064(5) 0.0010(5)
C5 0.0298(6) 0.0268(6) 0.0405(7) 0.0017(6) 0.0100(6) 0.0006(5)
C6 0.0274(6) 0.0307(7) 0.0426(8) 0.0021(6) 0.0105(6) -0.0023(5)
C8 0.0233(6) 0.0267(6) 0.0308(6) 0.0045(5) 0.0059(5) -0.0009(5)
C9 0.0343(7) 0.0295(6) 0.0259(6) 0.0018(5) 0.0075(5) -0.0033(5)
C10 0.0338(7) 0.0274(6) 0.0318(6) -0.0026(5) 0.0104(5) -0.0023(5)
C11 0.0226(6) 0.0260(6) 0.0330(6) 0.0031(5) 0.0043(5) -0.0023(5)
C12 0.0253(6) 0.0334(7) 0.0267(6) 0.0044(5) 0.0056(5) -0.0012(5)
C13 0.0263(6) 0.0309(6) 0.0290(6) 0.0010(5) 0.0087(5) 0.0006(5)
C16 0.0384(7) 0.0308(7) 0.0330(7) 0.0058(6) 0.0072(6) 0.0004(6)
C17 0.0353(7) 0.0378(7) 0.0355(7) -0.0047(6) 0.0082(6) 0.0063(6)
C18 0.0280(6) 0.0264(6) 0.0285(6) 0.0023(5) 0.0084(5) -0.0011(5)
C19 0.0242(6) 0.0326(6) 0.0330(6) 0.0049(5) 0.0072(5) 0.0010(5)
C20 0.0290(6) 0.0286(6) 0.0286(6) 0.0047(5) 0.0065(5) 0.0024(5)
C21 0.0292(6) 0.0246(6) 0.0278(6) 0.0006(5) 0.0093(5) -0.0006(5)
C22 0.0242(6) 0.0286(6) 0.0324(6) 0.0014(5) 0.0066(5) -0.0012(5)
C23 0.0267(6) 0.0285(6) 0.0287(6) 0.0035(5) 0.0047(5) 0.0003(5)
C24 0.0269(6) 0.0283(6) 0.0309(6) 0.0003(5) 0.0068(5) 0.0008(5)
C25 0.0255(6) 0.0283(6) 0.0295(6) 0.0022(5) 0.0061(5) 0.0014(5)
C26 0.0483(9) 0.0315(7) 0.0388(8) 0.0055(6) 0.0062(7) -0.0024(6)
C27 0.0363(8) 0.0536(10) 0.0409(8) -0.0097(8) 0.0115(7) 0.0066(7)

loop_
_atom_type_symbol
_atom_type_description
_atom_type_scat_dispersion_real
_atom_type_scat_dispersion_imag
_atom_type_scat_source
C C 0.0033 0.0016 'International Tables Vol C Tables 4.2.6.8 and 6.1.1.4'
H H 0.0000 0.0000 'International Tables Vol C Tables 4.2.6.8 and 6.1.1.4'
N N 0.0061 0.0033 'International Tables Vol C Tables 4.2.6.8 and 6.1.1.4'
O O 0.0106 0.0060 'International Tables Vol C Tables 4.2.6.8 and 6.1.1.4'

loop_
_exptl_crystal_face_index_h
_exptl_crystal_face_index_k
_exptl_crystal_face_index_l
_exptl_crystal_face_perp_dist
_exptl_oxdiff_crystal_face_indexfrac_h
_exptl_oxdiff_crystal_face_indexfrac_k
_exptl_oxdiff_crystal_face_indexfrac_l
_exptl_oxdiff_crystal_face_x
_exptl_oxdiff_crystal_face_y
_exptl_oxdiff_crystal_face_z
-1 5 0 0.1144 -1.0000 5.0001 0.0000 -0.0957 0.0144 0.1841
-5 -3 5 0.0455 -5.0000 -3.0000 5.0000 -0.4052 -0.0833 -0.2057
5 -2 -5 0.0574 5.0000 -2.0001 -5.0000 0.4400 0.1094 0.0159
-3 2 -5 0.0648 -3.0000 2.0000 -5.0000 -0.0747 0.4122 0.1227
1 5 0 0.1166 1.0000 5.0001 0.0000 0.0260 -0.0665 0.1954
2 5 2 0.0987 2.0000 5.0001 2.0000 0.0382 -0.2275 0.1756
3 -4 5 0.0836 3.0000 -4.0000 5.0000 0.0886 -0.4017 -0.1986
0 -5 1 0.0866 0.0000 -5.0000 1.0000 0.0104 -0.0342 -0.2025
5 -1 -1 0.0869 5.0000 -1.0000 -1.0000 0.3356 -0.1368 0.0029
-5 -2 1 0.0513 -5.0000 -2.0000 1.0000 -0.3147 0.1525 -0.1168
-3 -2 5 0.0536 -3.0000 -2.0000 5.0000 -0.2904 -0.1694 -0.1564
-5 2 -3 0.0614 -5.0000 2.0000 -3.0000 -0.2451 0.3726 0.0859
2 -2 -5 0.0722 2.0000 -2.0001 -5.0000 0.2574 0.2307 -0.0010
-5 2 2 0.0771 -5.0000 2.0000 2.0000 -0.3669 0.0714 0.0223
-2 4 5 0.0916 -2.0000 4.0001 5.0000 -0.2714 -0.2412 0.0769
-2 -2 5 0.0550 -2.0000 -2.0000 5.0000 -0.2296 -0.2099 -0.1508

loop_
_geom_angle_atom_site_label_1
_geom_angle_atom_site_label_2
_geom_angle_atom_site_label_3
_geom_angle
_geom_angle_site_symmetry_3
C1 O14 C17 118.42(11) .
C11 O15 C16 117.08(10) .
C4 N7 C8 119.18(10) .
C18 N7 C4 121.22(11) .
C18 N7 C8 119.28(10) .
O14 C1 C2 125.36(12) .
O14 C1 C6 115.23(12) .
C2 C1 C6 119.41(12) .
C1 C2 H2 120.2(10) .
C1 C2 C3 119.48(12) .
C3 C2 H2 120.3(10) .
C2 C3 H3 119.0(10) .
C4 C3 C2 121.39(12) .
C4 C3 H3 119.6(10) .
C3 C4 N7 120.96(12) .
C3 C4 C5 118.43(12) .
C5 C4 N7 120.57(12) .
C4 C5 H5 119.3(10) .
C6 C5 C4 120.57(13) .
C6 C5 H5 120.1(10) .
C1 C6 H6 118.7(10) .
C5 C6 C1 120.68(13) .
C5 C6 H6 120.6(10) .
C9 C8 N7 120.27(11) .
C13 C8 N7 120.72(12) .
C13 C8 C9 119.01(12) .
C8 C9 H9 120.2(10) .
C10 C9 C8 120.60(12) .
C10 C9 H9 119.2(10) .
C9 C10 H10 120.8(10) .
C9 C10 C11 120.16(12) .
C11 C10 H10 119.0(10) .
O15 C11 C10 115.70(12) .
O15 C11 C12 124.53(12) .
C12 C11 C10 119.77(12) .
C11 C12 H12 120.7(10) .
C11 C12 C13 119.82(12) .
C13 C12 H12 119.4(10) .
C8 C13 H13 119.4(10) .
C8 C13 C12 120.57(12) .
C12 C13 H13 120.0(10) .
O15 C16 H16A 109.7(10) .
O15 C16 H16B 108.1(10) .
O15 C16 C26 107.71(12) .
H16A C16 H16B 107.7(14) .
C26 C16 H16A 112.4(10) .
C26 C16 H16B 111.2(10) .
O14 C17 H17A 108.9(10) .
O14 C17 H17B 109.1(11) .
O14 C17 C27 107.05(13) .
H17A C17 H17B 108.3(15) .
C27 C17 H17A 111.9(10) .
C27 C17 H17B 111.6(11) .
C19 C18 N7 120.87(11) .
C19 C18 C23 119.07(11) .
C23 C18 N7 120.06(12) .
C18 C19 H19 119.0(9) .
C20 C19 C18 120.67(12) .
C20 C19 H19 120.3(9) .
C19 C20 H20 120.3(9) .
C19 C20 C21 120.46(12) .
C21 C20 H20 119.2(9) .
C20 C21 C22 118.58(11) .
C20 C21 C24 120.97(12) .
C22 C21 C24 120.44(12) .
C21 C22 H22 119.2(9) .
C23 C22 C21 120.88(12) .
C23 C22 H22 119.9(9) .
C18 C23 H23 119.3(9) .
C22 C23 C18 120.32(12) .
C22 C23 H23 120.3(9) .
C25 C24 C21 177.85(15) .
C24 C25 C25 179.20(19) 3_765
C16 C26 H26A 111.2(12) .
C16 C26 H26B 111.2(11) .
C16 C26 H26C 109.5(11) .
H26A C26 H26B 107.4(16) .
H26A C26 H26C 109.7(16) .
H26B C26 H26C 107.8(16) .
C17 C27 H27A 112.3(11) .
C17 C27 H27B 109.8(11) .
C17 C27 H27C 111.2(12) .
H27A C27 H27B 108.3(16) .
H27A C27 H27C 107.2(16) .
H27B C27 H27C 107.7(16) .

loop_
_geom_bond_atom_site_label_1
_geom_bond_atom_site_label_2
_geom_bond_distance
_geom_bond_site_symmetry_2
O14 C1 1.3705(15) .
O14 C17 1.4289(17) .
O15 C11 1.3736(16) .
O15 C16 1.4314(16) .
N7 C4 1.4239(16) .
N7 C8 1.4280(16) .
N7 C18 1.4077(16) .
C1 C2 1.3897(19) .
C1 C6 1.3921(19) .
C2 H2 0.965(17) .
C2 C3 1.3945(19) .
C3 H3 0.981(17) .
C3 C4 1.3907(19) .
C4 C5 1.3934(18) .
C5 H5 0.968(17) .
C5 C6 1.3840(19) .
C6 H6 0.975(17) .
C8 C9 1.3937(18) .
C8 C13 1.3902(18) .
C9 H9 0.947(17) .
C9 C10 1.3827(19) .
C10 H10 0.967(17) .
C10 C11 1.3913(19) .
C11 C12 1.3877(19) .
C12 H12 0.974(17) .
C12 C13 1.3940(19) .
C13 H13 0.947(17) .
C16 H16A 0.996(17) .
C16 H16B 0.994(18) .
C16 C26 1.506(2) .
C17 H17A 0.984(19) .
C17 H17B 1.01(2) .
C17 C27 1.503(2) .
C18 C19 1.3982(18) .
C18 C23 1.3990(18) .
C19 H19 0.976(16) .
C19 C20 1.3844(18) .
C20 H20 0.958(16) .
C20 C21 1.4015(18) .
C21 C22 1.4047(18) .
C21 C24 1.4255(17) .
C22 H22 0.960(16) .
C22 C23 1.3809(18) .
C23 H23 0.971(16) .
C24 C25 1.2034(18) .
C25 C25 1.371(2) 3_765
C26 H26A 0.98(2) .
C26 H26B 0.99(2) .
C26 H26C 0.98(2) .
C27 H27A 0.98(2) .
C27 H27B 1.05(2) .
C27 H27C 1.00(2) .

loop_
_geom_torsion_atom_site_label_1
_geom_torsion_atom_site_label_2
_geom_torsion_atom_site_label_3
_geom_torsion_atom_site_label_4
_geom_torsion
O14 C1 C2 C3 177.03(12)
O14 C1 C6 C5 -178.26(13)
O15 C11 C12 C13 -179.39(12)
N7 C4 C5 C6 175.84(13)
N7 C8 C9 C10 -178.78(12)
N7 C8 C13 C12 177.05(12)
N7 C18 C19 C20 179.96(12)
N7 C18 C23 C22 179.40(12)
C1 O14 C17 C27 -175.68(12)
C1 C2 C3 C4 1.4(2)
C2 C1 C6 C5 1.1(2)
C2 C3 C4 N7 -177.02(12)
C2 C3 C4 C5 0.5(2)
C3 C4 C5 C6 -1.7(2)
C4 N7 C8 C9 133.18(13)
C4 N7 C8 C13 -46.08(18)
C4 N7 C18 C19 -30.96(19)
C4 N7 C18 C23 149.84(13)
C4 C5 C6 C1 0.9(2)
C6 C1 C2 C3 -2.2(2)
C8 N7 C4 C3 143.31(13)
C8 N7 C4 C5 -34.19(18)
C8 N7 C18 C19 142.42(13)
C8 N7 C18 C23 -36.78(18)
C8 C9 C10 C11 2.0(2)
C9 C8 C13 C12 -2.21(19)
C9 C10 C11 O15 177.64(12)
C9 C10 C11 C12 -2.7(2)
C10 C11 C12 C13 0.97(19)
C11 O15 C16 C26 154.38(12)
C11 C12 C13 C8 1.49(19)
C13 C8 C9 C10 0.49(19)
C16 O15 C11 C10 -156.57(12)
C16 O15 C11 C12 23.77(18)
C17 O14 C1 C2 -2.95(19)
C17 O14 C1 C6 176.32(12)
C18 N7 C4 C3 -43.30(18)
C18 N7 C4 C5 139.20(14)
C18 N7 C8 C9 -40.34(18)
C18 N7 C8 C13 140.41(13)
C18 C19 C20 C21 0.9(2)
C19 C18 C23 C22 0.2(2)
C19 C20 C21 C22 -0.2(2)
C19 C20 C21 C24 179.88(12)
C20 C21 C22 C23 -0.42(19)
C21 C22 C23 C18 0.4(2)
C23 C18 C19 C20 -0.8(2)
C24 C21 C22 C23 179.47(12)
